data_7132891
loop_
_publ_author_name
'Liu, Ruzhang'
'Wang, Juan'
'Wu, Hao'
'Quan, Xianfeng'
'Wang, Shilin'
'Guo, Jiandong'
'Wang, Yang'
'Li, Heting'

_publ_section_title
;
 Stereocontrol in an intermolecular Schmidt reaction of equilibrating
 hydroxyalkyl allylic azides.
;
_journal_issue 32
_journal_name_full 'Chemical communications (Cambridge, England)'
_journal_page_first 4362
_journal_page_last 4365
_journal_paper_doi 10.1039/d4cc00907j
_journal_volume 60
_journal_year 2024
_chemical_formula_moiety '2(C16 H21 N O2)'
_chemical_formula_sum 'C32 H42 N2 O4'
_chemical_formula_weight 518.67
_space_group_crystal_system triclinic
_space_group_IT_number 2
_space_group_name_Hall '-P 1'
_space_group_name_H-M_alt 'P -1'
_atom_sites_solution_hydrogens geom
_atom_sites_solution_primary direct
_audit_creation_date 2021-05-09
_audit_creation_method
;
Olex2 1.2-alpha
(compiled 2018.07.26 svn.r3523 for OlexSys, GUI svn.r5532)
;
_audit_update_record
;
2022-06-05 deposited with the CCDC.	2024-03-26 downloaded from the CCDC.
;
_cell_angle_alpha 88.886(3)
_cell_angle_beta 84.246(3)
_cell_angle_gamma 83.434(3)
_cell_formula_units_Z 2
_cell_length_a 5.6228(6)
_cell_length_b 11.5801(11)
_cell_length_c 22.772(2)
_cell_measurement_reflns_used 5695
_cell_measurement_temperature 296
_cell_measurement_theta_max 22.477
_cell_measurement_theta_min 2.513
_cell_volume 1465.5(2)
_computing_cell_refinement 'SAINT v8.37A (Bruker, 2015)'
_computing_data_reduction 'SAINT v8.37A (Bruker, 2015)'
_computing_molecular_graphics 'Olex2 (Dolomanov et al., 2009)'
_computing_publication_material 'Olex2 (Dolomanov et al., 2009)'
_computing_structure_refinement 'ShelXL (Sheldrick, 2015)'
_computing_structure_solution 'ShelXS (Sheldrick, 2008)'
_diffrn_ambient_temperature 296
_diffrn_measured_fraction_theta_full 0.997
_diffrn_measured_fraction_theta_max 0.997
_diffrn_measurement_device_type 'CCD area detector'
_diffrn_measurement_method 'phi and omega scans'
_diffrn_radiation_monochromator graphite
_diffrn_radiation_type MoK\a
_diffrn_radiation_wavelength 0.71073
_diffrn_reflns_av_R_equivalents 0.0625
_diffrn_reflns_av_unetI/netI 0.0868
_diffrn_reflns_Laue_measured_fraction_full 0.997
_diffrn_reflns_Laue_measured_fraction_max 0.997
_diffrn_reflns_limit_h_max 7
_diffrn_reflns_limit_h_min -6
_diffrn_reflns_limit_k_max 14
_diffrn_reflns_limit_k_min -15
_diffrn_reflns_limit_l_max 29
_diffrn_reflns_limit_l_min -29
_diffrn_reflns_number 22640
_diffrn_reflns_point_group_measured_fraction_full 0.997
_diffrn_reflns_point_group_measured_fraction_max 0.997
_diffrn_reflns_theta_full 25.242
_diffrn_reflns_theta_max 27.424
_diffrn_reflns_theta_min 0.899
_exptl_absorpt_coefficient_mu 0.077
_exptl_absorpt_correction_T_max 0.7455
_exptl_absorpt_correction_T_min 0.6665
_exptl_absorpt_correction_type multi-scan
_exptl_absorpt_process_details
;
SADABS-2016/2 (Bruker,2016/2) was used for absorption correction.
wR2(int) was 0.1412 before and 0.0612 after correction.
The Ratio of minimum to maximum transmission is 0.8940.
The \l/2 correction factor is Not present.
;
_exptl_crystal_colour 'clear light colourless'
_exptl_crystal_colour_lustre clear
_exptl_crystal_colour_modifier light
_exptl_crystal_colour_primary colourless
_exptl_crystal_density_diffrn 1.175
_exptl_crystal_description block
_exptl_crystal_F_000 560
_exptl_crystal_size_max 0.2
_exptl_crystal_size_mid 0.2
_exptl_crystal_size_min 0.2
_refine_diff_density_max 0.518
_refine_diff_density_min -0.330
_refine_diff_density_rms 0.083
_refine_ls_extinction_coef 0.083(11)
_refine_ls_extinction_expression Fc^*^=kFc[1+0.001xFc^2^\l^3^/sin(2\q)]^-1/4^
_refine_ls_extinction_method 'SHELXL-2014/7 (Sheldrick 2014'
_refine_ls_goodness_of_fit_ref 1.048
_refine_ls_hydrogen_treatment constr
_refine_ls_matrix_type full
_refine_ls_number_parameters 366
_refine_ls_number_reflns 6660
_refine_ls_number_restraints 0
_refine_ls_restrained_S_all 1.048
_refine_ls_R_factor_all 0.1905
_refine_ls_R_factor_gt 0.0987
_refine_ls_shift/su_max 0.000
_refine_ls_shift/su_mean 0.000
_refine_ls_structure_factor_coef Fsqd
_refine_ls_weighting_details 'w=1/[\s^2^(Fo^2^)+(0.1522P)^2^+1.4637P] where P=(Fo^2^+2Fc^2^)/3'
_refine_ls_weighting_scheme calc
_refine_ls_wR_factor_gt 0.2986
_refine_ls_wR_factor_ref 0.3473
_reflns_Friedel_coverage 0.000
_reflns_number_gt 3212
_reflns_number_total 6660
_reflns_threshold_expression 'I > 2\s(I)'
_cod_data_source_file d4cc00907j2.cif
_cod_data_source_block 15b
_cod_depositor_comments 'Adding full bibliography for 7132889--7132892.cif.'
_cod_original_cell_volume 1465.6(3)
_cod_database_code 7132891
_shelx_shelxl_version_number 2014/7
_shelx_space_group_comment
;
The symmetry employed for this shelxl refinement is uniquely defined
by the following loop, which should always be used as a source of
symmetry information in preference to the above space-group names.
They are only intended as comments.
;
_shelx_estimated_absorpt_t_max 0.985
_shelx_estimated_absorpt_t_min 0.985
_olex2_refinement_description
;
1. Fixed Uiso
 At 1.2 times of:
  All C(H) groups, All C(H,H) groups, All C(H,H,H,H) groups
 At 1.5 times of:
  All O(H) groups
2. Others
 Sof(H31A)=Sof(C32)=Sof(H32C)=Sof(H32D)=1-FVAR(1)
 Sof(H31)=Sof(C32A)=Sof(H32A)=Sof(H32B)=FVAR(1)
 Sof(H13C)=Sof(H13D)=Sof(O2)=Sof(H2)=1-FVAR(2)
 Sof(O2A)=Sof(H2AA)=Sof(H13A)=Sof(H13B)=FVAR(2)
3.a Ternary CH refined with riding coordinates:
 C30(H30), C19(H19), C3(H3), C14(H14)
3.b Secondary CH2 refined with riding coordinates:
 C4(H4A,H4B), C29(H29A,H29B), C17(H17A,H17B), C1(H1A,H1B), C18(H18A,H18B),
 C2(H2A,H2B), C21(H21A,H21B), C5(H5A,H5B), C20(H20A,H20B), C13(H13A,H13B),
 C13(H13C,H13D)
3.c Aromatic/amide H refined with riding coordinates:
 C8(H8), C31(H31), C31(H31A), C12(H12), C10(H10), C11(H11), C24(H24), C9(H9),
 C15(H15), C28(H28), C27(H27), C26(H26), C25(H25)
3.d Tetrahedral OH refined with riding coordinates:
 O2(H2)
3.e X=CH2 refined with riding coordinates:
 C16(H16A,H16B), C32A(H32A,H32B), C32(H32C,H32D)
3.f Idealised tetrahedral OH refined as rotating group:
 O4(H4), O2A(H2AA)
;
_olex2_submission_special_instructions 'No special instructions were received'

loop_
_space_group_symop_operation_xyz
'x, y, z'
'-x, -y, -z'

loop_
_atom_site_label
_atom_site_type_symbol
_atom_site_fract_x
_atom_site_fract_y
_atom_site_fract_z
_atom_site_U_iso_or_equiv
_atom_site_adp_type
_atom_site_occupancy
_atom_site_site_symmetry_order
_atom_site_calc_flag
_atom_site_refinement_flags_posn
_atom_site_refinement_flags_adp
_atom_site_refinement_flags_occupancy
_atom_site_disorder_assembly
_atom_site_disorder_group
O1 O 1.0107(5) 0.3493(3) 0.77547(14) 0.0654(9) Uani 1 1 d . . . . .
N1 N 1.2915(6) 0.4748(3) 0.76899(15) 0.0520(9) Uani 1 1 d . . . . .
N2 N 1.4561(6) -0.0036(3) 0.72653(15) 0.0520(9) Uani 1 1 d . . . . .
O4 O 1.7478(7) 0.1793(3) 0.82014(15) 0.0810(11) Uani 1 1 d . . . . .
H4 H 1.8269 0.2329 0.8101 0.122 Uiso 1 1 calc GR . . . .
C6 C 1.1600(7) 0.3987(3) 0.79890(19) 0.0513(10) Uani 1 1 d . . . . .
C22 C 1.5706(8) -0.0817(3) 0.68809(19) 0.0540(11) Uani 1 1 d . . . . .
O3 O 1.7747(6) -0.1292(3) 0.69479(16) 0.0779(10) Uani 1 1 d . . . . .
C4 C 1.1180(9) 0.4811(4) 0.9020(2) 0.0657(12) Uani 1 1 d . . . . .
H4A H 0.9720 0.5215 0.8887 0.079 Uiso 1 1 calc R . . . .
H4B H 1.0790 0.4536 0.9419 0.079 Uiso 1 1 calc R . . . .
C29 C 1.6172(8) 0.1535(4) 0.7742(2) 0.0587(11) Uani 1 1 d . . . . .
H29A H 1.7073 0.1674 0.7366 0.070 Uiso 1 1 calc R . . . .
H29B H 1.4660 0.2035 0.7762 0.070 Uiso 1 1 calc R . . . .
C7 C 1.2240(8) 0.6622(4) 0.9484(2) 0.0602(12) Uani 1 1 d . . . . .
C17 C 1.2169(7) 0.0575(4) 0.7169(2) 0.0595(12) Uani 1 1 d . . . . .
H17A H 1.1533 0.1006 0.7522 0.071 Uiso 1 1 calc R . . . .
H17B H 1.1090 0.0000 0.7111 0.071 Uiso 1 1 calc R . . . .
C30 C 1.5684(7) 0.0265(3) 0.77855(18) 0.0510(10) Uani 1 1 d . . . . .
H30 H 1.7246 -0.0209 0.7777 0.061 Uiso 1 1 calc R . . . .
C1 C 1.4744(7) 0.5306(4) 0.7958(2) 0.0608(12) Uani 1 1 d . . . . .
H1A H 1.5687 0.5692 0.7650 0.073 Uiso 1 1 calc R . . . .
H1B H 1.5820 0.4709 0.8131 0.073 Uiso 1 1 calc R . . . .
C19 C 1.2080(8) 0.0831(4) 0.6056(2) 0.0596(11) Uani 1 1 d . . . . .
H19 H 1.0646 0.0418 0.6089 0.072 Uiso 1 1 calc R . . . .
C18 C 1.2184(8) 0.1394(4) 0.66532(19) 0.0616(12) Uani 1 1 d . . . . .
H18A H 1.3632 0.1781 0.6636 0.074 Uiso 1 1 calc R . . . .
H18B H 1.0820 0.1985 0.6720 0.074 Uiso 1 1 calc R . . . .
C2 C 1.3750(8) 0.6190(4) 0.8432(2) 0.0594(12) Uani 1 1 d . . . . .
H2A H 1.4954 0.6711 0.8475 0.071 Uiso 1 1 calc R . . . .
H2B H 1.2353 0.6652 0.8298 0.071 Uiso 1 1 calc R . . . .
C23 C 1.1792(9) 0.1717(4) 0.5568(2) 0.0655(12) Uani 1 1 d . . . . .
C3 C 1.3035(8) 0.5676(4) 0.9032(2) 0.0596(11) Uani 1 1 d . . . . .
H3 H 1.4492 0.5239 0.9160 0.072 Uiso 1 1 calc R . . . .
C21 C 1.4487(9) -0.1081(4) 0.6351(2) 0.0660(12) Uani 1 1 d . . . . .
H21A H 1.2895 -0.1289 0.6483 0.079 Uiso 1 1 calc R . . . .
H21B H 1.5391 -0.1750 0.6153 0.079 Uiso 1 1 calc R . . . .
C5 C 1.1997(9) 0.3758(4) 0.8623(2) 0.0650(12) Uani 1 1 d . . . . .
H5A H 1.3696 0.3527 0.8650 0.078 Uiso 1 1 calc R . . . .
H5B H 1.1130 0.3115 0.8767 0.078 Uiso 1 1 calc R . . . .
C20 C 1.4242(9) -0.0071(4) 0.5907(2) 0.0646(12) Uani 1 1 d . . . . .
H20A H 1.5692 0.0314 0.5883 0.077 Uiso 1 1 calc R . . . .
H20B H 1.4126 -0.0386 0.5521 0.077 Uiso 1 1 calc R . . . .
C14 C 1.2404(9) 0.5091(4) 0.7088(2) 0.0651(12) Uani 1 1 d . . . . .
H14 H 1.1052 0.4681 0.7000 0.078 Uiso 1 1 calc R . . . .
C8 C 1.3665(10) 0.6821(5) 0.9919(2) 0.0747(14) Uani 1 1 d . . . . .
H8 H 1.5119 0.6358 0.9940 0.090 Uiso 1 1 calc R . . . .
C31 C 1.4254(11) -0.0014(5) 0.8349(2) 0.0790(15) Uani 1 1 d . . . . .
H31 H 1.2636 0.0278 0.8382 0.095 Uiso 0.634(18) 1 calc R . P A 1
H31A H 1.4546 0.0397 0.8676 0.095 Uiso 0.366(18) 1 calc R . P A 2
O2A O 0.9563(9) 0.6645(5) 0.7422(3) 0.110(3) Uani 0.817(11) 1 d . . P B 1
H2AA H 0.9109 0.7341 0.7395 0.166 Uiso 0.817(11) 1 calc GR . P B 1
C12 C 1.0129(10) 0.7324(5) 0.9471(3) 0.0800(15) Uani 1 1 d . . . . .
H12 H 0.9123 0.7213 0.9182 0.096 Uiso 1 1 calc R . . . .
C10 C 1.0903(13) 0.8375(5) 1.0299(3) 0.0867(17) Uani 1 1 d . . . . .
H10 H 1.0466 0.8968 1.0571 0.104 Uiso 1 1 calc R . . . .
C11 C 0.9452(11) 0.8196(5) 0.9878(3) 0.0924(18) Uani 1 1 d . . . . .
H11 H 0.7997 0.8661 0.9863 0.111 Uiso 1 1 calc R . . . .
C24 C 1.0117(12) 0.1689(7) 0.5180(3) 0.115(2) Uani 1 1 d . . . . .
H24 H 0.9119 0.1099 0.5216 0.137 Uiso 1 1 calc R . . . .
C13 C 1.1547(12) 0.6384(5) 0.7054(3) 0.0860(17) Uani 1 1 d . . . . .
H13A H 1.2803 0.6828 0.7158 0.103 Uiso 0.817(11) 1 calc R . P B 1
H13B H 1.1212 0.6592 0.6654 0.103 Uiso 0.817(11) 1 calc R . P B 1
H13C H 1.0548 0.6603 0.7416 0.103 Uiso 0.183(11) 1 calc R . P B 2
H13D H 1.2939 0.6811 0.7036 0.103 Uiso 0.183(11) 1 calc R . P B 2
C9 C 1.2986(13) 0.7684(6) 1.0317(3) 0.0909(17) Uani 1 1 d . . . . .
H9 H 1.3981 0.7798 1.0609 0.109 Uiso 1 1 calc R . . . .
C16 C 1.6237(16) 0.4202(7) 0.6644(4) 0.117(2) Uani 1 1 d . . . . .
H16A H 1.6632 0.3868 0.7001 0.141 Uiso 1 1 calc R . . . .
H16B H 1.7308 0.4082 0.6306 0.141 Uiso 1 1 calc R . . . .
C15 C 1.4341(14) 0.4789(6) 0.6618(3) 0.107(2) Uani 1 1 d . . . . .
H15 H 1.4066 0.5095 0.6247 0.129 Uiso 1 1 calc R . . . .
C28 C 1.3269(15) 0.2569(6) 0.5464(3) 0.123(3) Uani 1 1 d . . . . .
H28 H 1.4523 0.2605 0.5698 0.148 Uiso 1 1 calc R . . . .
C27 C 1.2942(19) 0.3387(6) 0.5014(3) 0.134(3) Uani 1 1 d . . . . .
H27 H 1.3953 0.3970 0.4960 0.161 Uiso 1 1 calc R . . . .
C26 C 1.1206(15) 0.3347(7) 0.4662(3) 0.111(2) Uani 1 1 d . . . . .
H26 H 1.0959 0.3906 0.4369 0.133 Uiso 1 1 calc R . . . .
C25 C 0.9844(15) 0.2490(9) 0.4741(4) 0.146(4) Uani 1 1 d . . . . .
H25 H 0.8662 0.2433 0.4488 0.175 Uiso 1 1 calc R . . . .
C32A C 1.494(2) -0.0578(10) 0.8773(5) 0.109(5) Uani 0.634(18) 1 d . . P A 1
H32A H 1.6535 -0.0894 0.8768 0.130 Uiso 0.634(18) 1 calc R . P A 1
H32B H 1.3857 -0.0690 0.9101 0.130 Uiso 0.634(18) 1 calc R . P A 1
C32 C 1.280(5) -0.0682(14) 0.8443(9) 0.120(10) Uani 0.366(18) 1 d . . P A 2
H32C H 1.2414 -0.1125 0.8138 0.144 Uiso 0.366(18) 1 calc R . P A 2
H32D H 1.2051 -0.0762 0.8823 0.144 Uiso 0.366(18) 1 calc R . P A 2
O2 O 1.034(4) 0.6703(18) 0.6612(9) 0.096(9) Uani 0.183(11) 1 d . . P B 2
H2 H 1.0170 0.6131 0.6421 0.144 Uiso 0.183(11) 1 calc R . P B 2

loop_
_atom_site_aniso_label
_atom_site_aniso_U_11
_atom_site_aniso_U_22
_atom_site_aniso_U_33
_atom_site_aniso_U_23
_atom_site_aniso_U_13
_atom_site_aniso_U_12
O1 0.0617(18) 0.0557(18) 0.082(2) 0.0006(15) -0.0109(16) -0.0182(15)
N1 0.0469(18) 0.0475(19) 0.063(2) 0.0083(16) -0.0084(16) -0.0086(15)
N2 0.0465(19) 0.056(2) 0.053(2) -0.0024(16) -0.0016(16) -0.0052(16)
O4 0.094(3) 0.087(3) 0.070(2) -0.0014(18) -0.0148(19) -0.038(2)
C6 0.050(2) 0.036(2) 0.067(3) 0.0020(19) -0.006(2) -0.0023(18)
C22 0.056(3) 0.040(2) 0.065(3) 0.002(2) -0.004(2) -0.0022(19)
O3 0.079(2) 0.0610(19) 0.088(2) -0.0073(17) -0.0066(18) 0.0176(17)
C4 0.075(3) 0.065(3) 0.058(3) 0.007(2) -0.002(2) -0.018(2)
C29 0.057(2) 0.054(3) 0.065(3) -0.005(2) -0.012(2) -0.002(2)
C7 0.062(3) 0.063(3) 0.057(3) 0.002(2) -0.002(2) -0.015(2)
C17 0.042(2) 0.074(3) 0.061(3) -0.006(2) 0.0009(19) -0.004(2)
C30 0.047(2) 0.052(2) 0.053(3) 0.0008(19) -0.0039(18) -0.0052(18)
C1 0.045(2) 0.064(3) 0.074(3) -0.007(2) 0.000(2) -0.014(2)
C19 0.055(2) 0.062(3) 0.064(3) -0.001(2) -0.009(2) -0.016(2)
C18 0.051(2) 0.069(3) 0.061(3) -0.005(2) -0.003(2) 0.007(2)
C2 0.053(2) 0.056(3) 0.072(3) -0.004(2) -0.004(2) -0.020(2)
C23 0.065(3) 0.073(3) 0.059(3) 0.004(2) -0.013(2) -0.007(2)
C3 0.057(3) 0.059(3) 0.064(3) 0.001(2) -0.012(2) -0.004(2)
C21 0.084(3) 0.049(2) 0.065(3) -0.008(2) -0.008(2) -0.009(2)
C5 0.077(3) 0.046(2) 0.073(3) 0.013(2) -0.012(2) -0.013(2)
C20 0.081(3) 0.057(3) 0.057(3) -0.008(2) -0.001(2) -0.014(2)
C14 0.067(3) 0.069(3) 0.062(3) 0.009(2) -0.008(2) -0.020(2)
C8 0.088(4) 0.075(3) 0.063(3) -0.002(3) -0.014(3) -0.011(3)
C31 0.090(4) 0.091(4) 0.060(3) 0.015(3) -0.010(3) -0.029(3)
O2A 0.080(4) 0.091(4) 0.150(5) 0.054(4) 0.006(3) 0.009(3)
C12 0.069(3) 0.078(3) 0.093(4) -0.023(3) -0.011(3) -0.004(3)
C10 0.117(5) 0.079(4) 0.065(3) -0.013(3) 0.012(3) -0.034(4)
C11 0.076(4) 0.087(4) 0.110(5) -0.014(4) 0.006(3) -0.001(3)
C24 0.106(5) 0.148(6) 0.105(5) 0.045(5) -0.047(4) -0.058(4)
C13 0.097(4) 0.070(3) 0.094(4) 0.030(3) -0.021(4) -0.016(3)
C9 0.113(5) 0.096(4) 0.069(4) 0.003(3) -0.019(3) -0.026(4)
C16 0.125(6) 0.105(5) 0.124(6) -0.006(4) -0.009(5) -0.027(5)
C15 0.109(5) 0.105(5) 0.103(5) 0.001(4) -0.005(4) 0.002(4)
C28 0.174(7) 0.105(5) 0.116(5) 0.041(4) -0.087(5) -0.067(5)
C27 0.219(9) 0.089(5) 0.113(6) 0.030(4) -0.061(6) -0.065(5)
C26 0.141(6) 0.104(5) 0.088(5) 0.023(4) -0.034(5) -0.002(5)
C25 0.133(6) 0.200(9) 0.121(6) 0.078(7) -0.070(5) -0.057(7)
C32A 0.129(9) 0.126(9) 0.079(7) 0.038(6) -0.022(6) -0.045(7)
C32 0.18(2) 0.065(10) 0.115(16) 0.015(9) 0.019(15) -0.052(12)
O2 0.126(19) 0.086(15) 0.081(16) -0.009(11) -0.052(13) 0.006(12)

loop_
_atom_type_symbol
_atom_type_description
_atom_type_scat_dispersion_real
_atom_type_scat_dispersion_imag
_atom_type_scat_source
C C 0.0033 0.0016 'International Tables Vol C Tables 4.2.6.8 and 6.1.1.4'
H H 0.0000 0.0000 'International Tables Vol C Tables 4.2.6.8 and 6.1.1.4'
N N 0.0061 0.0033 'International Tables Vol C Tables 4.2.6.8 and 6.1.1.4'
O O 0.0106 0.0060 'International Tables Vol C Tables 4.2.6.8 and 6.1.1.4'

loop_
_geom_angle_atom_site_label_1
_geom_angle_atom_site_label_2
_geom_angle_atom_site_label_3
_geom_angle
_geom_angle_site_symmetry_1
_geom_angle_site_symmetry_3
_geom_angle_publ_flag
C6 N1 C1 122.2(4) . . ?
C6 N1 C14 119.3(4) . . ?
C1 N1 C14 118.4(3) . . ?
C22 N2 C17 121.2(4) . . ?
C22 N2 C30 120.5(3) . . ?
C30 N2 C17 118.2(3) . . ?
O1 C6 N1 121.8(4) . . ?
O1 C6 C5 120.6(4) . . ?
N1 C6 C5 117.5(4) . . ?
N2 C22 C21 118.3(4) . . ?
O3 C22 N2 121.3(4) . . ?
O3 C22 C21 120.3(4) . . ?
C3 C4 C5 114.5(4) . . ?
O4 C29 C30 109.8(4) . . ?
C8 C7 C3 120.8(4) . . ?
C12 C7 C3 122.0(4) . . ?
C12 C7 C8 117.2(5) . . ?
N2 C17 C18 114.3(3) . . ?
N2 C30 C29 109.5(3) . . ?
N2 C30 C31 112.4(4) . . ?
C31 C30 C29 112.9(4) . . ?
N1 C1 C2 114.6(3) . . ?
C23 C19 C18 112.2(4) . . ?
C23 C19 C20 111.6(4) . . ?
C20 C19 C18 111.5(4) . . ?
C17 C18 C19 115.0(4) . . ?
C3 C2 C1 115.0(4) . . ?
C24 C23 C19 122.3(5) . . ?
C24 C23 C28 115.0(5) . . ?
C28 C23 C19 122.6(5) . . ?
C7 C3 C4 111.9(4) . . ?
C2 C3 C4 113.6(4) . . ?
C2 C3 C7 111.2(4) . . ?
C22 C21 C20 114.0(4) . . ?
C6 C5 C4 113.3(4) . . ?
C19 C20 C21 114.6(4) . . ?
N1 C14 C13 110.8(4) . . ?
C15 C14 N1 116.5(5) . . ?
C15 C14 C13 109.6(5) . . ?
C9 C8 C7 121.1(5) . . ?
C32A C31 C30 128.4(8) . . ?
C32 C31 C30 129.9(12) . . ?
C7 C12 C11 121.4(5) . . ?
C9 C10 C11 119.1(6) . . ?
C10 C11 C12 120.1(6) . . ?
C25 C24 C23 122.5(7) . . ?
O2A C13 C14 110.5(5) . . ?
O2 C13 C14 115.4(11) . . ?
C10 C9 C8 121.3(6) . . ?
C16 C15 C14 129.3(8) . . ?
C23 C28 C27 121.4(6) . . ?
C26 C27 C28 121.0(7) . . ?
C25 C26 C27 118.0(7) . . ?
C26 C25 C24 122.0(7) . . ?

loop_
_geom_bond_atom_site_label_1
_geom_bond_atom_site_label_2
_geom_bond_distance
_geom_bond_site_symmetry_2
_geom_bond_publ_flag
O1 C6 1.236(5) . ?
N1 C6 1.346(5) . ?
N1 C1 1.464(5) . ?
N1 C14 1.467(6) . ?
N2 C22 1.336(5) . ?
N2 C17 1.481(5) . ?
N2 C30 1.463(5) . ?
O4 C29 1.393(5) . ?
C6 C5 1.496(6) . ?
C22 O3 1.237(5) . ?
C22 C21 1.499(7) . ?
C4 C3 1.529(6) . ?
C4 C5 1.532(7) . ?
C29 C30 1.526(6) . ?
C7 C3 1.517(6) . ?
C7 C8 1.373(7) . ?
C7 C12 1.363(7) . ?
C17 C18 1.495(6) . ?
C30 C31 1.495(7) . ?
C1 C2 1.521(6) . ?
C19 C18 1.530(6) . ?
C19 C23 1.505(6) . ?
C19 C20 1.525(6) . ?
C2 C3 1.515(6) . ?
C23 C24 1.359(8) . ?
C23 C28 1.363(8) . ?
C21 C20 1.534(6) . ?
C14 C13 1.522(7) . ?
C14 C15 1.465(9) . ?
C8 C9 1.359(8) . ?
C31 C32A 1.224(11) . ?
C31 C32 1.19(2) . ?
O2A C13 1.335(7) . ?
C12 C11 1.378(8) . ?
C10 C11 1.353(9) . ?
C10 C9 1.345(8) . ?
C24 C25 1.358(9) . ?
C13 O2 1.29(2) . ?
C16 C15 1.203(9) . ?
C28 C27 1.392(9) . ?
C27 C26 1.329(10) . ?
C26 C25 1.320(10) . ?
